data_7230718
loop_
_publ_author_name
'Kalinowska-T\/lu\'scik, Justyna'
'Staro\'n, Jakub'
'Krawczuk, Anna'
'Mordalski, Stefan'
'Warszycki, Dawid'
'Sata\/la, Grzegorz'
'Hogendorf, Adam S.'
'Bojarski, Andrzej J.'

_publ_section_title
;
 The effect of the intramolecular C--H&#x22EF;O interactions on the
 conformational preferences of bis-arylsulfones -- 5-HT6 receptor
 antagonists and beyond
;
_journal_issue 33
_journal_name_full 'RSC Advances'
_journal_page_first 18672
_journal_paper_doi 10.1039/C8RA03107J
_journal_volume 8
_journal_year 2018
_chemical_formula_moiety 'C20 H23 N2 O2, Cl'
_chemical_formula_sum 'C20 H23 Cl N2 O2'
_chemical_formula_weight 358.85
_space_group_IT_number 2
_symmetry_cell_setting triclinic
_symmetry_Int_Tables_number 2
_symmetry_space_group_name_Hall '-P 1'
_symmetry_space_group_name_H-M 'P -1'
_atom_sites_solution_hydrogens mixed
_audit_creation_date 2015-08-25T17:24:15-00:00
_audit_creation_method 'WinGX routine CIF_UPDATE'
_audit_update_record
;
2017-05-15 deposited with the CCDC.
2018-05-16 downloaded from the CCDC.
;
_cell_angle_alpha 101.763(5)
_cell_angle_beta 96.088(6)
_cell_angle_gamma 105.598(5)
_cell_formula_units_Z 2
_cell_length_a 7.1893(4)
_cell_length_b 11.0732(6)
_cell_length_c 12.4016(9)
_cell_measurement_reflns_used 2743
_cell_measurement_temperature 298(2)
_cell_measurement_theta_max 28.011
_cell_measurement_theta_min 3.885
_cell_volume 917.30(10)
_computing_cell_refinement
;
        CrysAlisPro, Agilent Technologies,
        Version 1.171.36.24 (release 03-12-2012 CrysAlis171 .NET)
        (compiled Dec  3 2012,18:21:49)
;
_computing_data_collection
;
        CrysAlisPro, Agilent Technologies,
        Version 1.171.36.24 (release 03-12-2012 CrysAlis171 .NET)
        (compiled Dec  3 2012,18:21:49)
;
_computing_data_reduction
;
        CrysAlisPro, Agilent Technologies,
        Version 1.171.36.24 (release 03-12-2012 CrysAlis171 .NET)
        (compiled Dec  3 2012,18:21:49)
;
_computing_structure_refinement 'SHELXL-2014/6 (Sheldrick, 2014)'
_diffrn_ambient_temperature 298(2)
_diffrn_detector_area_resol_mean 10.3756
_diffrn_measured_fraction_theta_full 0.977
_diffrn_measured_fraction_theta_max 0.848
_diffrn_measurement_device_type 'SuperNova, Dual, Cu at zero, Atlas'
_diffrn_measurement_method '\w scans'
_diffrn_orient_matrix_UB_11 -0.0081507
_diffrn_orient_matrix_UB_12 -0.0062123
_diffrn_orient_matrix_UB_13 -0.0585075
_diffrn_orient_matrix_UB_21 0.0421052
_diffrn_orient_matrix_UB_22 0.0677759
_diffrn_orient_matrix_UB_23 0.0094166
_diffrn_orient_matrix_UB_31 0.094698
_diffrn_orient_matrix_UB_32 -0.0082118
_diffrn_orient_matrix_UB_33 0.0018816
_diffrn_radiation_monochromator mirror
_diffrn_radiation_type MoK\a
_diffrn_radiation_wavelength 0.71073
_diffrn_reflns_av_R_equivalents 0.022
_diffrn_reflns_av_unetI/netI 0.0389
_diffrn_reflns_Laue_measured_fraction_full 0.977
_diffrn_reflns_Laue_measured_fraction_max 0.848
_diffrn_reflns_limit_h_max 9
_diffrn_reflns_limit_h_min -8
_diffrn_reflns_limit_k_max 14
_diffrn_reflns_limit_k_min -14
_diffrn_reflns_limit_l_max 16
_diffrn_reflns_limit_l_min -15
_diffrn_reflns_number 6563
_diffrn_reflns_point_group_measured_fraction_full 0.977
_diffrn_reflns_point_group_measured_fraction_max 0.848
_diffrn_reflns_theta_full 25.242
_diffrn_reflns_theta_max 28.54
_diffrn_reflns_theta_min 3.047
_exptl_absorpt_coefficient_mu 0.224
_exptl_absorpt_correction_T_max 1
_exptl_absorpt_correction_T_min 0.87181
_exptl_absorpt_correction_type multi-scan
_exptl_absorpt_process_details
;
        CrysAlisPro, Agilent Technologies,
        Version 1.171.36.24 (release 03-12-2012 CrysAlis171 .NET)
        (compiled Dec  3 2012,18:21:49)
        Empirical absorption correction using spherical harmonics,
 implemented in SCALE3 ABSPACK scaling algorithm.
;
_exptl_crystal_colour white
_exptl_crystal_density_diffrn 1.299
_exptl_crystal_description plate
_exptl_crystal_F_000 380
_exptl_crystal_size_max 0.5
_exptl_crystal_size_mid 0.5
_exptl_crystal_size_min 0.1
_refine_diff_density_max 0.187
_refine_diff_density_min -0.301
_refine_diff_density_rms 0.049
_refine_ls_extinction_method none
_refine_ls_goodness_of_fit_ref 1.046
_refine_ls_hydrogen_treatment mixed
_refine_ls_matrix_type full
_refine_ls_number_parameters 230
_refine_ls_number_reflns 3963
_refine_ls_number_restraints 0
_refine_ls_restrained_S_all 1.046
_refine_ls_R_factor_all 0.0693
_refine_ls_R_factor_gt 0.0484
_refine_ls_shift/su_max 0
_refine_ls_shift/su_mean 0
_refine_ls_structure_factor_coef Fsqd
_refine_ls_weighting_details 'w=1/[\s^2^(Fo^2^)+(0.0462P)^2^+0.3017P] where P=(Fo^2^+2Fc^2^)/3'
_refine_ls_weighting_scheme calc
_refine_ls_wR_factor_gt 0.1101
_refine_ls_wR_factor_ref 0.125
_reflns_Friedel_coverage 0
_reflns_number_gt 2940
_reflns_number_total 3963
_reflns_threshold_expression 'I > 2\s(I)'
_cod_data_source_file c8ra03107j2.cif
_cod_data_source_block 2b
_cod_database_code 7230718
_shelx_estimated_absorpt_t_min 0.896
_shelx_estimated_absorpt_t_max 0.978

loop_
_symmetry_equiv_pos_as_xyz
'x, y, z'
'-x, -y, -z'

loop_
_atom_site_label
_atom_site_type_symbol
_atom_site_fract_x
_atom_site_fract_y
_atom_site_fract_z
_atom_site_U_iso_or_equiv
_atom_site_adp_type
_atom_site_occupancy
_atom_site_site_symmetry_order
_atom_site_calc_flag
_atom_site_refinement_flags_posn
_atom_site_refinement_flags_adp
N33 N 0.1704(3) 0.31473(17) 0.02257(14) 0.0411(4) Uani 1 1 d . .
C32 C 0.2849(3) 0.42704(18) 0.11660(15) 0.0368(4) Uani 1 1 d . .
H32A H 0.276 0.5064 0.0979 0.044 Uiso 1 1 calc R U
H32B H 0.4217 0.4297 0.1256 0.044 Uiso 1 1 calc R U
C35 C 0.2208(4) 0.3367(3) -0.08645(19) 0.0686(8) Uani 1 1 d . .
H35C H 0.2031 0.4172 -0.0952 0.103 Uiso 1 1 calc R U
H35B H 0.3549 0.3394 -0.0886 0.103 Uiso 1 1 calc R U
H35A H 0.1369 0.2675 -0.146 0.103 Uiso 1 1 calc R U
C34 C 0.1970(4) 0.1905(2) 0.0374(2) 0.0623(7) Uani 1 1 d . .
H34A H 0.1641 0.1773 0.108 0.094 Uiso 1 1 calc R U
H34B H 0.1131 0.121 -0.0219 0.094 Uiso 1 1 calc R U
H34C H 0.331 0.1928 0.0356 0.094 Uiso 1 1 calc R U
Cl1 Cl -0.25795(9) 0.30336(6) 0.00749(5) 0.0565(2) Uani 1 1 d . .
N1 N 0.4783(2) 0.74373(15) 0.41411(13) 0.0346(4) Uani 1 1 d . .
O10 O 0.6797(2) 0.92527(15) 0.53500(12) 0.0515(4) Uani 1 1 d . .
O61 O 0.1415(2) 0.41673(15) 0.66835(12) 0.0501(4) Uani 1 1 d . .
C5 C 0.2125(3) 0.45726(19) 0.48877(16) 0.0347(4) Uani 1 1 d . .
H5 H 0.144 0.3731 0.4497 0.042 Uiso 1 1 calc R U
C9 C 0.4093(3) 0.67425(18) 0.49282(15) 0.0329(4) Uani 1 1 d . .
C3 C 0.3108(3) 0.53974(18) 0.31650(15) 0.0321(4) Uani 1 1 d . .
C4 C 0.3044(3) 0.54815(18) 0.43372(15) 0.0319(4) Uani 1 1 d . .
C6 C 0.2262(3) 0.4960(2) 0.60363(16) 0.0368(5) Uani 1 1 d . .
C31 C 0.2128(3) 0.41990(19) 0.22555(16) 0.0384(5) Uani 1 1 d . .
H31A H 0.0724 0.4065 0.2142 0.046 Uiso 1 1 calc R U
H31B H 0.2366 0.3462 0.2489 0.046 Uiso 1 1 calc R U
C7 C 0.3289(3) 0.6230(2) 0.66187(16) 0.0411(5) Uani 1 1 d . .
H7 H 0.3347 0.647 0.7388 0.049 Uiso 1 1 calc R U
C2 C 0.4146(3) 0.65690(18) 0.30762(16) 0.0353(4) Uani 1 1 d . .
H2 H 0.4408 0.6778 0.2408 0.042 Uiso 1 1 calc R U
C11 C 0.6427(3) 0.93284(19) 0.34548(17) 0.0405(5) Uani 1 1 d . .
C10 C 0.6026(3) 0.86986(19) 0.43908(17) 0.0376(5) Uani 1 1 d . .
C8 C 0.4216(3) 0.7134(2) 0.60796(16) 0.0384(5) Uani 1 1 d . .
H8 H 0.4899 0.7976 0.6472 0.046 Uiso 1 1 calc R U
C16 C 0.4994(4) 0.9285(2) 0.25956(19) 0.0503(6) Uani 1 1 d . .
H16 H 0.3705 0.8794 0.2552 0.06 Uiso 1 1 calc R U
C62 C 0.0326(3) 0.2876(2) 0.6127(2) 0.0497(6) Uani 1 1 d . .
H62C H -0.019 0.2421 0.6663 0.074 Uiso 1 1 calc R U
H62B H -0.0735 0.2879 0.5589 0.074 Uiso 1 1 calc R U
H62A H 0.1166 0.2454 0.5753 0.074 Uiso 1 1 calc R U
C12 C 0.8346(4) 1.0073(2) 0.3497(2) 0.0531(6) Uani 1 1 d . .
H12 H 0.9322 1.0114 0.4071 0.064 Uiso 1 1 calc R U
C14 C 0.7390(5) 1.0713(2) 0.1857(2) 0.0685(8) Uani 1 1 d . .
H14 H 0.7707 1.1184 0.1326 0.082 Uiso 1 1 calc R U
C15 C 0.5488(5) 0.9976(2) 0.1802(2) 0.0627(7) Uani 1 1 d . .
H15 H 0.4524 0.9942 0.1224 0.075 Uiso 1 1 calc R U
C13 C 0.8811(5) 1.0747(2) 0.2700(2) 0.0687(8) Uani 1 1 d . .
H13 H 1.0101 1.123 0.2732 0.082 Uiso 1 1 calc R U
H33 H 0.035(4) 0.311(2) 0.020(2) 0.060(7) Uiso 1 1 d . .

loop_
_atom_site_aniso_label
_atom_site_aniso_U_11
_atom_site_aniso_U_22
_atom_site_aniso_U_33
_atom_site_aniso_U_23
_atom_site_aniso_U_13
_atom_site_aniso_U_12
N33 0.0438(11) 0.0434(10) 0.0290(9) 0.0006(7) 0.0098(8) 0.0058(8)
C32 0.0410(12) 0.0330(10) 0.0302(10) 0.0032(8) 0.0056(8) 0.0044(9)
C35 0.084(2) 0.0755(18) 0.0307(12) 0.0045(11) 0.0171(12) 0.0007(15)
C34 0.0800(19) 0.0374(13) 0.0638(16) -0.0008(11) 0.0256(14) 0.0126(12)
Cl1 0.0477(4) 0.0601(4) 0.0580(4) 0.0208(3) 0.0011(3) 0.0080(3)
N1 0.0363(9) 0.0354(9) 0.0302(8) 0.0028(7) 0.0082(7) 0.0102(7)
O10 0.0517(10) 0.0485(9) 0.0392(9) -0.0016(7) 0.0040(7) 0.0006(7)
O61 0.0559(10) 0.0573(10) 0.0395(8) 0.0183(7) 0.0136(7) 0.0139(8)
C5 0.0352(11) 0.0365(10) 0.0337(10) 0.0066(8) 0.0066(8) 0.0140(8)
C9 0.0324(10) 0.0370(10) 0.0305(10) 0.0053(8) 0.0069(8) 0.0141(8)
C3 0.0310(10) 0.0363(10) 0.0283(9) 0.0045(8) 0.0060(8) 0.0110(8)
C4 0.0299(10) 0.0381(10) 0.0295(9) 0.0057(8) 0.0056(8) 0.0150(8)
C6 0.0358(11) 0.0471(12) 0.0347(10) 0.0150(9) 0.0094(8) 0.0195(9)
C31 0.0423(12) 0.0379(11) 0.0304(10) 0.0039(8) 0.0084(9) 0.0067(9)
C7 0.0472(13) 0.0526(13) 0.0269(10) 0.0062(9) 0.0068(9) 0.0230(10)
C2 0.0373(11) 0.0376(11) 0.0284(10) 0.0020(8) 0.0079(8) 0.0104(9)
C11 0.0489(13) 0.0294(10) 0.0403(11) 0.0012(8) 0.0121(10) 0.0108(9)
C10 0.0351(11) 0.0368(11) 0.0390(11) 0.0028(9) 0.0087(9) 0.0115(9)
C8 0.0398(12) 0.0404(11) 0.0325(10) 0.0020(8) 0.0038(9) 0.0140(9)
C16 0.0608(15) 0.0393(12) 0.0479(13) 0.0046(10) 0.0061(11) 0.0158(11)
C62 0.0480(14) 0.0518(14) 0.0578(14) 0.0247(11) 0.0149(11) 0.0184(11)
C12 0.0597(16) 0.0384(12) 0.0538(14) 0.0065(10) 0.0132(12) 0.0047(11)
C14 0.113(3) 0.0384(13) 0.0577(17) 0.0147(12) 0.0340(17) 0.0190(15)
C15 0.100(2) 0.0474(14) 0.0433(14) 0.0081(11) 0.0074(14) 0.0312(15)
C13 0.084(2) 0.0462(15) 0.0693(19) 0.0135(13) 0.0298(16) 0.0020(13)

loop_
_atom_type_symbol
_atom_type_description
_atom_type_scat_dispersion_real
_atom_type_scat_dispersion_imag
_atom_type_scat_source
C C 0.0033 0.0016 'International Tables Vol C Tables 4.2.6.8 and 6.1.1.4'
H H 0 0 'International Tables Vol C Tables 4.2.6.8 and 6.1.1.4'
N N 0.0061 0.0033 'International Tables Vol C Tables 4.2.6.8 and 6.1.1.4'
O O 0.0106 0.006 'International Tables Vol C Tables 4.2.6.8 and 6.1.1.4'
Cl Cl 0.1484 0.1585 'International Tables Vol C Tables 4.2.6.8 and 6.1.1.4'

loop_
_geom_angle_atom_site_label_1
_geom_angle_atom_site_label_2
_geom_angle_atom_site_label_3
_geom_angle
C34 N33 C35 110.14(19)
C34 N33 C32 112.74(18)
C35 N33 C32 110.89(17)
C34 N33 H33 109.9(14)
C35 N33 H33 106.5(14)
C32 N33 H33 106.4(15)
N33 C32 C31 112.52(16)
N33 C32 H32A 109.1
C31 C32 H32A 109.1
N33 C32 H32B 109.1
C31 C32 H32B 109.1
H32A C32 H32B 107.8
N33 C35 H35C 109.5
N33 C35 H35B 109.5
H35C C35 H35B 109.5
N33 C35 H35A 109.5
H35C C35 H35A 109.5
H35B C35 H35A 109.5
N33 C34 H34A 109.5
N33 C34 H34B 109.5
H34A C34 H34B 109.5
N33 C34 H34C 109.5
H34A C34 H34C 109.5
H34B C34 H34C 109.5
C10 N1 C9 125.79(16)
C10 N1 C2 126.91(16)
C9 N1 C2 106.99(15)
C6 O61 C62 117.20(16)
C6 C5 C4 117.97(19)
C6 C5 H5 121
C4 C5 H5 121
C8 C9 C4 121.13(18)
C8 C9 N1 131.27(18)
C4 C9 N1 107.48(16)
C2 C3 C4 107.21(17)
C2 C3 C31 128.75(17)
C4 C3 C31 124.03(17)
C5 C4 C9 120.90(17)
C5 C4 C3 131.24(18)
C9 C4 C3 107.84(17)
O61 C6 C5 124.13(19)
O61 C6 C7 115.12(18)
C5 C6 C7 120.74(19)
C3 C31 C32 112.57(16)
C3 C31 H31A 109.1
C32 C31 H31A 109.1
C3 C31 H31B 109.1
C32 C31 H31B 109.1
H31A C31 H31B 107.8
C8 C7 C6 121.62(18)
C8 C7 H7 119.2
C6 C7 H7 119.2
C3 C2 N1 110.47(17)
C3 C2 H2 124.8
N1 C2 H2 124.8
C16 C11 C12 118.7(2)
C16 C11 C10 123.9(2)
C12 C11 C10 117.2(2)
O10 C10 N1 120.39(19)
O10 C10 C11 121.21(19)
N1 C10 C11 118.37(17)
C7 C8 C9 117.63(19)
C7 C8 H8 121.2
C9 C8 H8 121.2
C15 C16 C11 119.8(2)
C15 C16 H16 120.1
C11 C16 H16 120.1
O61 C62 H62C 109.5
O61 C62 H62B 109.5
H62C C62 H62B 109.5
O61 C62 H62A 109.5
H62C C62 H62A 109.5
H62B C62 H62A 109.5
C13 C12 C11 120.7(3)
C13 C12 H12 119.7
C11 C12 H12 119.7
C13 C14 C15 119.5(3)
C13 C14 H14 120.3
C15 C14 H14 120.3
C14 C15 C16 120.8(3)
C14 C15 H15 119.6
C16 C15 H15 119.6
C14 C13 C12 120.5(3)
C14 C13 H13 119.7
C12 C13 H13 119.7

loop_
_geom_bond_atom_site_label_1
_geom_bond_atom_site_label_2
_geom_bond_distance
N33 C34 1.483(3)
N33 C35 1.486(3)
N33 C32 1.496(2)
N33 H33 0.96(2)
C32 C31 1.507(3)
C32 H32A 0.97
C32 H32B 0.97
C35 H35C 0.96
C35 H35B 0.96
C35 H35A 0.96
C34 H34A 0.96
C34 H34B 0.96
C34 H34C 0.96
N1 C10 1.392(3)
N1 C9 1.412(2)
N1 C2 1.413(2)
O10 C10 1.216(2)
O61 C6 1.374(2)
O61 C62 1.420(3)
C5 C6 1.386(3)
C5 C4 1.390(3)
C5 H5 0.93
C9 C8 1.391(3)
C9 C4 1.398(3)
C3 C2 1.344(3)
C3 C4 1.444(3)
C3 C31 1.499(3)
C6 C7 1.399(3)
C31 H31A 0.97
C31 H31B 0.97
C7 C8 1.380(3)
C7 H7 0.93
C2 H2 0.93
C11 C16 1.385(3)
C11 C12 1.394(3)
C11 C10 1.486(3)
C8 H8 0.93
C16 C15 1.384(3)
C16 H16 0.93
C62 H62C 0.96
C62 H62B 0.96
C62 H62A 0.96
C12 C13 1.371(3)
C12 H12 0.93
C14 C13 1.369(4)
C14 C15 1.378(4)
C14 H14 0.93
C15 H15 0.93
C13 H13 0.93

loop_
_geom_hbond_atom_site_label_D
_geom_hbond_atom_site_label_H
_geom_hbond_atom_site_label_A
_geom_hbond_distance_DH
_geom_hbond_distance_HA
_geom_hbond_distance_DA
_geom_hbond_angle_DHA
_geom_hbond_site_symmetry_A
C32 H32A Cl1 0.97 2.72 3.666(2) 165.3 2_565
C35 H35C Cl1 0.96 2.97 3.834(3) 151.2 2_565
C34 H34C Cl1 0.96 2.97 3.862(3) 155.9 1_655
C8 H8 O10 0.93 2.44 2.940(3) 113.6 .
N33 H33 Cl1 0.96(2) 2.07(3) 3.032(2) 177(2) .

loop_
_geom_torsion_atom_site_label_1
_geom_torsion_atom_site_label_2
_geom_torsion_atom_site_label_3
_geom_torsion_atom_site_label_4
_geom_torsion
C34 N33 C32 C31 -66.3(2)
C35 N33 C32 C31 169.7(2)
C10 N1 C9 C8 9.5(3)
C2 N1 C9 C8 -176.6(2)
C10 N1 C9 C4 -174.50(17)
C2 N1 C9 C4 -0.6(2)
C6 C5 C4 C9 0.8(3)
C6 C5 C4 C3 -177.29(18)
C8 C9 C4 C5 -1.4(3)
N1 C9 C4 C5 -177.90(16)
C8 C9 C4 C3 177.10(17)
N1 C9 C4 C3 0.6(2)
C2 C3 C4 C5 177.88(19)
C31 C3 C4 C5 -1.0(3)
C2 C3 C4 C9 -0.4(2)
C31 C3 C4 C9 -179.24(17)
C62 O61 C6 C5 -0.4(3)
C62 O61 C6 C7 178.84(17)
C4 C5 C6 O61 179.48(17)
C4 C5 C6 C7 0.3(3)
C2 C3 C31 C32 16.3(3)
C4 C3 C31 C32 -165.14(17)
N33 C32 C31 C3 -173.05(17)
O61 C6 C7 C8 179.95(17)
C5 C6 C7 C8 -0.8(3)
C4 C3 C2 N1 0.0(2)
C31 C3 C2 N1 178.82(18)
C10 N1 C2 C3 174.18(18)
C9 N1 C2 C3 0.3(2)
C9 N1 C10 O10 8.5(3)
C2 N1 C10 O10 -164.28(19)
C9 N1 C10 C11 -173.34(17)
C2 N1 C10 C11 13.9(3)
C16 C11 C10 O10 -136.4(2)
C12 C11 C10 O10 39.2(3)
C16 C11 C10 N1 45.4(3)
C12 C11 C10 N1 -138.99(19)
C6 C7 C8 C9 0.2(3)
C4 C9 C8 C7 0.9(3)
N1 C9 C8 C7 176.45(18)
C12 C11 C16 C15 0.0(3)
C10 C11 C16 C15 175.5(2)
C16 C11 C12 C13 -0.3(3)
C10 C11 C12 C13 -176.1(2)
C13 C14 C15 C16 0.9(4)
C11 C16 C15 C14 -0.3(3)
C15 C14 C13 C12 -1.2(4)
C11 C12 C13 C14 0.9(4)
